data_1519622
loop_
_publ_author_name
'Ren, Zhi'
'Schulz, Jonathan E.'
'Dong, Guangbin'

_publ_section_title
;
 Catalytic Ortho-Acetoxylation of Masked Benzyl Alcohols via an
 Exo-Directing Mode.
;
_journal_issue 11
_journal_name_full 'Organic letters'
_journal_page_first 2696
_journal_page_last 2699
_journal_paper_doi 10.1021/acs.orglett.5b01098
_journal_volume 17
_journal_year 2015
_chemical_formula_moiety 'C22 H18 N O3 1-, Pd 2+, Cl 1-'
_chemical_formula_sum 'C22 H18 Cl N O3 Pd'
_chemical_formula_weight 486.22
_chemical_name_systematic
;
 ?
;
_space_group_crystal_system monoclinic
_space_group_IT_number 14
_space_group_name_Hall '-P 2ybc'
_space_group_name_H-M_alt 'P 1 21/c 1'
_symmetry_space_group_name_Hall '-P 2ybc'
_symmetry_space_group_name_H-M 'P 1 21/c 1'
_atom_sites_solution_hydrogens geom
_audit_creation_method SHELXL-2013
_cell_angle_alpha 90
_cell_angle_beta 103.674(8)
_cell_angle_gamma 90
_cell_formula_units_Z 4
_cell_length_a 19.306(8)
_cell_length_b 4.5687(19)
_cell_length_c 22.128(9)
_cell_measurement_reflns_used 2712
_cell_measurement_temperature 100(2)
_cell_measurement_theta_max 24.8
_cell_measurement_theta_min 1.86
_cell_volume 1896.4(14)
_computing_cell_refinement 'CrystalClear (Rigaku Inc., 2008)'
_computing_data_collection 'CrystalClear (Rigaku Inc., 2008)'
_computing_data_reduction 'CrystalClear (Rigaku Inc., 2008)'
_computing_molecular_graphics 'XP SHELXTL/PC, Siemens Analytical'
_computing_publication_material 'XP SHELXTL/PC, Siemens Analytical'
_computing_structure_refinement 'SHELXL-2013 (Sheldrick, 2013)'
_computing_structure_solution
;

SIR97 - Altomare A., Burla M.C., Camalli M., Cascarano G.L., Giacovazzo C., 
Guagliardi A., Moliterni A.G.G., Polidori G.,Spagna R.
;
_diffrn_ambient_temperature 100(2)
_diffrn_measured_fraction_theta_full 0.998
_diffrn_measured_fraction_theta_max 0.998
_diffrn_measurement_device_type 'Rigaku SCX-Mini with Mercury 2+ CCD'
_diffrn_measurement_method \w-scans
_diffrn_radiation_type MoK\a
_diffrn_radiation_wavelength 0.71073
_diffrn_reflns_av_R_equivalents 0.1525
_diffrn_reflns_av_unetI/netI 0.1553
_diffrn_reflns_laue_measured_fraction_full 0.998
_diffrn_reflns_laue_measured_fraction_max 0.998
_diffrn_reflns_limit_h_max 23
_diffrn_reflns_limit_h_min -22
_diffrn_reflns_limit_k_max 5
_diffrn_reflns_limit_k_min -5
_diffrn_reflns_limit_l_max 25
_diffrn_reflns_limit_l_min -26
_diffrn_reflns_number 10572
_diffrn_reflns_point_group_measured_fraction_full 0.998
_diffrn_reflns_point_group_measured_fraction_max 0.998
_diffrn_reflns_theta_full 25.242
_diffrn_reflns_theta_max 25.349
_diffrn_reflns_theta_min 3.202
_diffrn_source 'sealed tube'
_exptl_absorpt_coefficient_mu 1.143
_exptl_absorpt_correction_T_max 1.00
_exptl_absorpt_correction_T_min 0.513
_exptl_absorpt_correction_type multi-scan
_exptl_absorpt_process_details
;
Abscor. T. Higashi (2001). The Rigaku Corporation, Tokyo, Japan.
;
_exptl_crystal_colour colorless
_exptl_crystal_density_diffrn 1.703
_exptl_crystal_description needle
_exptl_crystal_F_000 976
_exptl_crystal_size_max 0.300
_exptl_crystal_size_mid 0.020
_exptl_crystal_size_min 0.020
_refine_diff_density_max 0.930
_refine_diff_density_min -1.213
_refine_diff_density_rms 0.186
_refine_ls_extinction_method none
_refine_ls_goodness_of_fit_ref 1.017
_refine_ls_hydrogen_treatment constr
_refine_ls_matrix_type full
_refine_ls_number_parameters 255
_refine_ls_number_reflns 3475
_refine_ls_number_restraints 0
_refine_ls_restrained_S_all 1.017
_refine_ls_R_factor_all 0.1351
_refine_ls_R_factor_gt 0.0771
_refine_ls_shift/su_max 0.006
_refine_ls_shift/su_mean 0.001
_refine_ls_structure_factor_coef Fsqd
_refine_ls_weighting_details 'w=1/[\s^2^(Fo^2^)+(0.0607P)^2^] where P=(Fo^2^+2Fc^2^)/3'
_refine_ls_weighting_scheme calc
_refine_ls_wR_factor_gt 0.1476
_refine_ls_wR_factor_ref 0.1706
_reflns_Friedel_coverage 0.000
_reflns_number_gt 2129
_reflns_number_total 3475
_reflns_threshold_expression 'I > 2\s(I)'
_cod_data_source_file ol5b01098_si_002.cif
_cod_data_source_block shelx
_cod_depositor_comments 'Adding full bibliography for 1519622.cif.'
_cod_original_cell_volume 1896.5(14)
_cod_database_code 1519622
_shelx_space_group_comment
;
The symmetry employed for this shelxl refinement is uniquely defined
by the following loop, which should always be used as a source of
symmetry information in preference to the above space-group names.
They are only intended as comments.
;
_shelx_estimated_absorpt_t_min 0.725
_shelx_estimated_absorpt_t_max 0.978
_shelxl_version_number 2013-4

loop_
_space_group_symop_operation_xyz
'x, y, z'
'-x, y+1/2, -z+1/2'
'-x, -y, -z'
'x, -y-1/2, z-1/2'

loop_
_atom_site_label
_atom_site_type_symbol
_atom_site_fract_x
_atom_site_fract_y
_atom_site_fract_z
_atom_site_U_iso_or_equiv
_atom_site_adp_type
_atom_site_occupancy
_atom_site_site_symmetry_order
_atom_site_calc_flag
_atom_site_refinement_flags_posn
_atom_site_refinement_flags_adp
C1 C 0.1421(4) 0.683(2) 0.1794(4) 0.020(2) Uani 1 1 d . .
H1 H 0.1619 0.8809 0.1744 0.024 Uiso 1 1 calc R U
C2 C 0.1618(4) 0.467(2) 0.1357(4) 0.019(2) Uani 1 1 d . .
C3 C 0.2284(4) 0.3630(19) 0.1347(4) 0.015(2) Uani 1 1 d . .
C4 C 0.2335(5) 0.154(2) 0.0893(4) 0.024(2) Uani 1 1 d . .
H4 H 0.2790 0.0818 0.0868 0.029 Uiso 1 1 calc R U
C5 C 0.1727(5) 0.053(2) 0.0480(5) 0.027(2) Uani 1 1 d . .
H5 H 0.1772 -0.0880 0.0176 0.033 Uiso 1 1 calc R U
C6 C 0.1049(5) 0.154(2) 0.0498(4) 0.021(2) Uani 1 1 d . .
H6 H 0.0634 0.0857 0.0211 0.026 Uiso 1 1 calc R U
C7 C 0.1005(4) 0.3591(19) 0.0952(4) 0.014(2) Uani 1 1 d . .
C8 C 0.0384(4) 0.500(2) 0.1119(4) 0.024(2) Uani 1 1 d . .
C9 C -0.0339(5) 0.476(2) 0.0867(4) 0.026(2) Uani 1 1 d . .
H9 H -0.0514 0.3534 0.0517 0.032 Uiso 1 1 calc R U
C10 C -0.0808(5) 0.632(2) 0.1133(5) 0.027(3) Uani 1 1 d . .
H10 H -0.1306 0.6146 0.0964 0.033 Uiso 1 1 calc R U
C11 C -0.0559(5) 0.813(2) 0.1639(5) 0.027(3) Uani 1 1 d . .
H11 H -0.0888 0.9191 0.1812 0.033 Uiso 1 1 calc R U
C12 C 0.0165(5) 0.840(2) 0.1895(4) 0.025(2) Uani 1 1 d . .
H12 H 0.0336 0.9633 0.2244 0.029 Uiso 1 1 calc R U
C13 C 0.0634(5) 0.686(2) 0.1633(4) 0.019(2) Uani 1 1 d . .
C14 C 0.2623(4) 0.489(2) 0.3184(4) 0.023(2) Uani 1 1 d . .
H14 H 0.2275 0.4822 0.3423 0.027 Uiso 1 1 calc R U
C15 C 0.3360(5) 0.439(2) 0.3507(4) 0.021(2) Uani 1 1 d . .
C16 C 0.3939(5) 0.581(2) 0.3341(4) 0.024(2) Uani 1 1 d . .
C17 C 0.4622(5) 0.552(2) 0.3696(4) 0.026(2) Uani 1 1 d . .
H17 H 0.5008 0.6502 0.3586 0.031 Uiso 1 1 calc R U
C18 C 0.4736(5) 0.373(2) 0.4226(5) 0.028(3) Uani 1 1 d . .
H18 H 0.5208 0.3488 0.4470 0.034 Uiso 1 1 calc R U
C19 C 0.4191(5) 0.233(2) 0.4402(5) 0.025(2) Uani 1 1 d . .
H19 H 0.4280 0.1143 0.4765 0.029 Uiso 1 1 calc R U
C20 C 0.3506(5) 0.267(2) 0.4039(4) 0.023(2) Uani 1 1 d . .
C21 C 0.4333(5) 0.939(2) 0.2676(5) 0.030(2) Uani 1 1 d . .
H21A H 0.4548 1.0517 0.3050 0.044 Uiso 1 1 calc R U
H21B H 0.4125 1.0728 0.2336 0.044 Uiso 1 1 calc R U
H21C H 0.4699 0.8185 0.2557 0.044 Uiso 1 1 calc R U
C22 C 0.3024(5) -0.036(2) 0.4733(4) 0.035(3) Uani 1 1 d . .
H22A H 0.3336 -0.2025 0.4710 0.052 Uiso 1 1 calc R U
H22B H 0.2564 -0.1069 0.4787 0.052 Uiso 1 1 calc R U
H22C H 0.3246 0.0884 0.5088 0.052 Uiso 1 1 calc R U
Cl1 Cl 0.38281(11) 0.5408(5) 0.13631(10) 0.0212(5) Uani 1 1 d . .
N1 N 0.2408(4) 0.5424(18) 0.2606(3) 0.0204(19) Uani 1 1 d . .
O1 O 0.1666(3) 0.5743(14) 0.2450(3) 0.0237(16) Uani 1 1 d . .
O2 O 0.3778(3) 0.7504(14) 0.2804(3) 0.0215(15) Uani 1 1 d . .
O3 O 0.2916(3) 0.1332(15) 0.4165(3) 0.0303(18) Uani 1 1 d . .
Pd1 Pd 0.30416(4) 0.53889(15) 0.19908(3) 0.0188(3) Uani 1 1 d . .

loop_
_atom_site_aniso_label
_atom_site_aniso_U_11
_atom_site_aniso_U_22
_atom_site_aniso_U_33
_atom_site_aniso_U_23
_atom_site_aniso_U_13
_atom_site_aniso_U_12
C1 0.009(5) 0.041(6) 0.011(5) 0.005(4) 0.004(4) -0.003(4)
C2 0.014(4) 0.015(5) 0.027(5) 0.011(4) 0.006(4) 0.002(4)
C3 0.012(5) 0.012(5) 0.026(6) 0.005(4) 0.010(4) -0.005(4)
C4 0.016(5) 0.037(6) 0.024(6) 0.008(5) 0.012(5) 0.004(5)
C5 0.025(5) 0.025(6) 0.036(6) -0.009(5) 0.018(5) -0.006(5)
C6 0.016(5) 0.025(6) 0.023(6) 0.001(4) 0.002(5) 0.002(4)
C7 0.011(5) 0.019(5) 0.010(5) 0.003(4) -0.001(4) -0.003(4)
C8 0.015(5) 0.026(6) 0.029(6) 0.006(5) 0.003(4) 0.000(5)
C9 0.019(5) 0.036(6) 0.021(5) -0.005(5) -0.001(4) -0.007(5)
C10 0.015(5) 0.037(7) 0.030(6) 0.003(5) 0.005(5) 0.003(5)
C11 0.011(5) 0.035(6) 0.039(7) 0.004(5) 0.013(5) 0.007(5)
C12 0.022(5) 0.035(6) 0.015(5) -0.005(5) 0.000(5) 0.004(5)
C13 0.010(5) 0.023(6) 0.022(6) 0.006(4) 0.003(4) 0.001(4)
C14 0.011(4) 0.030(6) 0.029(6) 0.008(5) 0.009(4) 0.001(4)
C15 0.022(5) 0.022(5) 0.019(5) 0.001(4) 0.007(4) 0.009(4)
C16 0.023(5) 0.027(6) 0.019(6) -0.006(5) 0.000(5) 0.001(5)
C17 0.028(5) 0.027(6) 0.024(6) -0.016(5) 0.010(5) -0.003(5)
C18 0.026(6) 0.026(6) 0.031(7) -0.017(5) 0.003(5) 0.002(5)
C19 0.026(6) 0.024(6) 0.022(6) 0.005(5) 0.001(5) 0.010(5)
C20 0.027(6) 0.025(6) 0.021(6) -0.002(5) 0.010(5) 0.005(5)
C21 0.023(5) 0.029(6) 0.040(7) -0.007(5) 0.013(5) -0.007(5)
C22 0.040(6) 0.044(7) 0.024(6) 0.018(5) 0.014(5) 0.007(6)
Cl1 0.0142(11) 0.0292(14) 0.0221(13) -0.0010(11) 0.0082(10) 0.0001(11)
N1 0.010(4) 0.038(5) 0.013(4) 0.005(4) 0.001(3) -0.004(4)
O1 0.010(3) 0.035(4) 0.028(4) 0.006(3) 0.009(3) 0.001(3)
O2 0.020(4) 0.020(4) 0.027(4) 0.003(3) 0.010(3) 0.000(3)
O3 0.024(4) 0.046(5) 0.023(4) 0.009(3) 0.010(3) 0.006(3)
Pd1 0.0125(4) 0.0240(4) 0.0215(4) 0.0020(4) 0.0069(3) -0.0002(4)

loop_
_atom_type_symbol
_atom_type_description
_atom_type_scat_dispersion_real
_atom_type_scat_dispersion_imag
_atom_type_scat_source
C C 0.0033 0.0016 'International Tables Vol C Tables 4.2.6.8 and 6.1.1.4'
H H 0.0000 0.0000 'International Tables Vol C Tables 4.2.6.8 and 6.1.1.4'
Cl Cl 0.1484 0.1585 'International Tables Vol C Tables 4.2.6.8 and 6.1.1.4'
N N 0.0061 0.0033 'International Tables Vol C Tables 4.2.6.8 and 6.1.1.4'
O O 0.0106 0.0060 'International Tables Vol C Tables 4.2.6.8 and 6.1.1.4'
Pd Pd -0.9988 1.0072 'International Tables Vol C Tables 4.2.6.8 and 6.1.1.4'

loop_
_geom_angle_atom_site_label_1
_geom_angle_atom_site_label_2
_geom_angle_atom_site_label_3
_geom_angle
C13 C1 C2 104.8(8)
C13 C1 O1 108.0(7)
C2 C1 O1 109.8(7)
C13 C1 H1 111.3
C2 C1 H1 111.3
O1 C1 H1 111.3
C3 C2 C7 121.5(9)
C3 C2 C1 128.4(8)
C7 C2 C1 110.0(7)
C2 C3 C4 118.0(8)
C2 C3 Pd1 112.8(7)
C4 C3 Pd1 129.2(7)
C5 C4 C3 120.3(8)
C5 C4 H4 119.8
C3 C4 H4 119.8
C4 C5 C6 121.7(9)
C4 C5 H5 119.1
C6 C5 H5 119.1
C7 C6 C5 117.4(9)
C7 C6 H6 121.3
C5 C6 H6 121.3
C6 C7 C2 121.0(8)
C6 C7 C8 131.6(8)
C2 C7 C8 107.5(8)
C9 C8 C13 119.6(9)
C9 C8 C7 131.7(9)
C13 C8 C7 108.6(7)
C8 C9 C10 119.1(9)
C8 C9 H9 120.4
C10 C9 H9 120.4
C11 C10 C9 121.0(9)
C11 C10 H10 119.5
C9 C10 H10 119.5
C10 C11 C12 120.6(9)
C10 C11 H11 119.7
C12 C11 H11 119.7
C13 C12 C11 118.8(9)
C13 C12 H12 120.6
C11 C12 H12 120.6
C12 C13 C8 120.9(8)
C12 C13 C1 130.1(9)
C8 C13 C1 109.0(8)
N1 C14 C15 125.1(8)
N1 C14 H14 117.4
C15 C14 H14 117.4
C20 C15 C16 117.7(9)
C20 C15 C14 119.1(9)
C16 C15 C14 122.9(8)
C17 C16 O2 122.2(9)
C17 C16 C15 121.3(9)
O2 C16 C15 116.5(8)
C16 C17 C18 118.3(9)
C16 C17 H17 120.9
C18 C17 H17 120.9
C19 C18 C17 122.2(9)
C19 C18 H18 118.9
C17 C18 H18 118.9
C18 C19 C20 118.4(9)
C18 C19 H19 120.8
C20 C19 H19 120.8
O3 C20 C19 123.7(9)
O3 C20 C15 114.2(8)
C19 C20 C15 122.1(9)
O2 C21 H21A 109.5
O2 C21 H21B 109.5
H21A C21 H21B 109.5
O2 C21 H21C 109.5
H21A C21 H21C 109.5
H21B C21 H21C 109.5
O3 C22 H22A 109.5
O3 C22 H22B 109.5
H22A C22 H22B 109.5
O3 C22 H22C 109.5
H22A C22 H22C 109.5
H22B C22 H22C 109.5
C14 N1 O1 109.8(7)
C14 N1 Pd1 124.5(6)
O1 N1 Pd1 125.4(5)
N1 O1 C1 110.0(6)
C16 O2 C21 118.0(7)
C16 O2 Pd1 114.8(5)
C21 O2 Pd1 117.3(6)
C20 O3 C22 117.0(7)
C3 Pd1 N1 91.5(3)
C3 Pd1 O2 171.3(3)
N1 Pd1 O2 80.0(3)
C3 Pd1 Cl1 92.8(3)
N1 Pd1 Cl1 175.6(2)
O2 Pd1 Cl1 95.75(17)

loop_
_geom_bond_atom_site_label_1
_geom_bond_atom_site_label_2
_geom_bond_distance
C1 C13 1.475(11)
C1 C2 1.492(13)
C1 O1 1.501(10)
C1 H1 1.0000
C2 C3 1.376(11)
C2 C7 1.395(11)
C3 C4 1.407(13)
C3 Pd1 1.956(9)
C4 C5 1.386(13)
C4 H4 0.9500
C5 C6 1.397(12)
C5 H5 0.9500
C6 C7 1.390(12)
C6 H6 0.9500
C7 C8 1.481(12)
C8 C9 1.381(12)
C8 C13 1.411(13)
C9 C10 1.388(13)
C9 H9 0.9500
C10 C11 1.383(13)
C10 H10 0.9500
C11 C12 1.385(12)
C11 H11 0.9500
C12 C13 1.379(12)
C12 H12 0.9500
C14 N1 1.271(11)
C14 C15 1.452(12)
C14 H14 0.9500
C15 C20 1.389(12)
C15 C16 1.412(13)
C16 C17 1.373(12)
C16 O2 1.392(11)
C17 C18 1.402(14)
C17 H17 0.9500
C18 C19 1.366(13)
C18 H18 0.9500
C19 C20 1.384(12)
C19 H19 0.9500
C20 O3 1.379(11)
C21 O2 1.453(10)
C21 H21A 0.9800
C21 H21B 0.9800
C21 H21C 0.9800
C22 O3 1.448(11)
C22 H22A 0.9800
C22 H22B 0.9800
C22 H22C 0.9800
Cl1 Pd1 2.287(2)
N1 O1 1.399(8)
N1 Pd1 2.033(7)
O2 Pd1 2.231(6)

loop_
_geom_torsion_atom_site_label_1
_geom_torsion_atom_site_label_2
_geom_torsion_atom_site_label_3
_geom_torsion_atom_site_label_4
_geom_torsion
C13 C1 C2 C3 -173.8(9)
O1 C1 C2 C3 -58.1(12)
C13 C1 C2 C7 2.4(10)
O1 C1 C2 C7 118.1(8)
C7 C2 C3 C4 3.1(13)
C1 C2 C3 C4 178.9(9)
C7 C2 C3 Pd1 -177.3(7)
C1 C2 C3 Pd1 -1.5(12)
C2 C3 C4 C5 -1.4(13)
Pd1 C3 C4 C5 179.1(7)
C3 C4 C5 C6 0.2(15)
C4 C5 C6 C7 -0.6(14)
C5 C6 C7 C2 2.3(13)
C5 C6 C7 C8 -176.9(9)
C3 C2 C7 C6 -3.7(14)
C1 C2 C7 C6 179.8(8)
C3 C2 C7 C8 175.7(8)
C1 C2 C7 C8 -0.8(10)
C6 C7 C8 C9 -1.5(17)
C2 C7 C8 C9 179.1(10)
C6 C7 C8 C13 178.1(9)
C2 C7 C8 C13 -1.3(10)
C13 C8 C9 C10 -1.0(15)
C7 C8 C9 C10 178.6(9)
C8 C9 C10 C11 0.7(15)
C9 C10 C11 C12 -0.4(16)
C10 C11 C12 C13 0.5(15)
C11 C12 C13 C8 -0.9(14)
C11 C12 C13 C1 177.5(10)
C9 C8 C13 C12 1.1(15)
C7 C8 C13 C12 -178.6(8)
C9 C8 C13 C1 -177.5(8)
C7 C8 C13 C1 2.8(11)
C2 C1 C13 C12 178.4(10)
O1 C1 C13 C12 61.4(13)
C2 C1 C13 C8 -3.1(10)
O1 C1 C13 C8 -120.1(8)
N1 C14 C15 C20 -152.5(10)
N1 C14 C15 C16 33.9(15)
C20 C15 C16 C17 -0.6(14)
C14 C15 C16 C17 173.1(9)
C20 C15 C16 O2 179.6(8)
C14 C15 C16 O2 -6.7(14)
O2 C16 C17 C18 -179.1(8)
C15 C16 C17 C18 1.1(14)
C16 C17 C18 C19 -1.1(14)
C17 C18 C19 C20 0.7(15)
C18 C19 C20 O3 179.0(9)
C18 C19 C20 C15 -0.2(15)
C16 C15 C20 O3 -179.1(8)
C14 C15 C20 O3 6.9(13)
C16 C15 C20 C19 0.2(14)
C14 C15 C20 C19 -173.8(9)
C15 C14 N1 O1 179.0(9)
C15 C14 N1 Pd1 4.8(14)
C14 N1 O1 C1 171.2(8)
Pd1 N1 O1 C1 -14.6(10)
C13 C1 O1 N1 174.7(7)
C2 C1 O1 N1 61.0(9)
C17 C16 O2 C21 -10.3(13)
C15 C16 O2 C21 169.6(8)
C17 C16 O2 Pd1 134.5(8)
C15 C16 O2 Pd1 -45.7(10)
C19 C20 O3 C22 4.3(14)
C15 C20 O3 C22 -176.4(8)
